data_1516129
loop_
_publ_author_name
'Nayak, Sanatan'
'Ghosh, Nayan'
'Sahoo, Akhila K.'

_publ_section_title
;
 Access to Cyclobutene-Fused Azepines through Au-Catalyzed
 Cycloisomerization of Stable Alkyne Tethered Ketene N,N-Acetals.
;
_journal_issue 11
_journal_name_full 'Organic letters'
_journal_page_first 2996
_journal_page_last 2999
_journal_paper_doi 10.1021/ol501125r
_journal_volume 16
_journal_year 2014
_chemical_formula_sum 'C37 H34 N2 O6 S2'
_chemical_formula_weight 666.78
_chemical_name_systematic
;
 ?
;
_space_group_IT_number 14
_symmetry_cell_setting monoclinic
_symmetry_space_group_name_Hall '-P 2ybc'
_symmetry_space_group_name_H-M 'P 1 21/c 1'
_atom_sites_solution_hydrogens geom
_atom_sites_solution_primary direct
_atom_sites_solution_secondary difmap
_audit_creation_method SHELXL-97
_cell_angle_alpha 90.00
_cell_angle_beta 130.536(18)
_cell_angle_gamma 90.00
_cell_formula_units_Z 4
_cell_length_a 17.511(3)
_cell_length_b 10.814(2)
_cell_length_c 23.711(8)
_cell_measurement_temperature 293(2)
_cell_volume 3412.4(17)
_computing_cell_refinement 'Bruker XSCANS'
_computing_data_collection 'Bruker XSCANS'
_computing_data_reduction 'Bruker SHELXTL'
_computing_molecular_graphics 'Bruker SHELXTL'
_computing_publication_material 'Bruker SHELXTL'
_computing_structure_refinement 'SHELXL-97 (Sheldrick, 2008)'
_computing_structure_solution 'Bruker SHELXTL'
_diffrn_ambient_temperature 293(2)
_diffrn_measured_fraction_theta_full 0.994
_diffrn_measured_fraction_theta_max 0.994
_diffrn_radiation_monochromator graphite
_diffrn_radiation_source 'fine-focus sealed tube'
_diffrn_radiation_type MoK\a
_diffrn_radiation_wavelength 0.71073
_diffrn_reflns_av_R_equivalents 0.0643
_diffrn_reflns_av_sigmaI/netI 0.0485
_diffrn_reflns_limit_h_max 21
_diffrn_reflns_limit_h_min -21
_diffrn_reflns_limit_k_max 13
_diffrn_reflns_limit_k_min -13
_diffrn_reflns_limit_l_max 29
_diffrn_reflns_limit_l_min -29
_diffrn_reflns_number 34214
_diffrn_reflns_theta_full 26.09
_diffrn_reflns_theta_max 26.09
_diffrn_reflns_theta_min 1.53
_exptl_absorpt_coefficient_mu 0.205
_exptl_absorpt_correction_T_max 1.0000
_exptl_absorpt_correction_T_min 0.9302
_exptl_absorpt_correction_type empirical
_exptl_absorpt_process_details sadabs
_exptl_crystal_colour colourless
_exptl_crystal_density_diffrn 1.298
_exptl_crystal_density_method 'not measured'
_exptl_crystal_description plate
_exptl_crystal_F_000 1400
_exptl_crystal_size_max 0.24
_exptl_crystal_size_mid 0.20
_exptl_crystal_size_min 0.08
_refine_diff_density_max 0.380
_refine_diff_density_min -0.235
_refine_diff_density_rms 0.048
_refine_ls_extinction_method none
_refine_ls_goodness_of_fit_ref 1.023
_refine_ls_hydrogen_treatment mixed
_refine_ls_matrix_type full
_refine_ls_number_parameters 427
_refine_ls_number_reflns 6748
_refine_ls_number_restraints 0
_refine_ls_restrained_S_all 1.023
_refine_ls_R_factor_all 0.0882
_refine_ls_R_factor_gt 0.0552
_refine_ls_shift/su_max 0.001
_refine_ls_shift/su_mean 0.000
_refine_ls_structure_factor_coef Fsqd
_refine_ls_weighting_details 'calc w=1/[\s^2^(Fo^2^)+(0.0682P)^2^+0.9091P] where P=(Fo^2^+2Fc^2^)/3'
_refine_ls_weighting_scheme calc
_refine_ls_wR_factor_gt 0.1301
_refine_ls_wR_factor_ref 0.1469
_reflns_number_gt 4510
_reflns_number_total 6748
_reflns_threshold_expression >2\s(I)
_cod_data_source_file ol501125r_si_004.cif
_cod_data_source_block ssk
_cod_depositor_comments
;
The following automatic conversions were performed:

'_symmetry_cell_setting' value 'Monoclinic' changed to 'monoclinic'
according to
/usr/data/users/saulius/crontab/automatic-downloads/rss-feeds/ACS/lib/dictionaries/cif_core.dic
dictionary named 'cif_core.dic' version 2.4.2 from 2011-04-26.

Automatic conversion script
Id: cif_fix_values 2281 2013-09-26 08:29:07Z andrius 

 Adding full bibliography for 1516129--1516131.cif.
;
_cod_original_cell_volume 3412.4(14)
_cod_original_sg_symbol_H-M 'P 21/c'
_cod_database_code 1516129

loop_
_symmetry_equiv_pos_as_xyz
'x, y, z'
'-x, y+1/2, -z+1/2'
'-x, -y, -z'
'x, -y-1/2, z-1/2'

loop_
_atom_site_label
_atom_site_type_symbol
_atom_site_fract_x
_atom_site_fract_y
_atom_site_fract_z
_atom_site_U_iso_or_equiv
_atom_site_adp_type
_atom_site_occupancy
_atom_site_symmetry_multiplicity
_atom_site_calc_flag
_atom_site_refinement_flags
S1 S 0.26222(5) 1.04415(5) -0.06686(3) 0.04735(19) Uani 1 1 d .
S3 S 0.40943(5) 0.77264(7) 0.11676(4) 0.0637(2) Uani 1 1 d .
O1 O 0.41469(18) 0.66390(19) 0.08550(13) 0.1031(9) Uani 1 1 d .
O2 O 0.38272(16) 0.7597(2) 0.16211(12) 0.0927(8) Uani 1 1 d .
O3 O 0.06437(17) 0.8597(2) 0.03916(13) 0.0779(6) Uani 1 1 d .
O5 O 0.18925(14) 1.12326(17) -0.12763(10) 0.0640(5) Uani 1 1 d .
O6 O 0.30576(16) 0.94904(15) -0.07897(11) 0.0612(5) Uani 1 1 d .
O13 O 0.20161(14) 0.97372(17) 0.09080(11) 0.0610(5) Uani 1 1 d .
N1 N 0.33868(16) 0.87389(18) 0.04968(11) 0.0490(5) Uani 1 1 d .
N2 N 0.19889(15) 0.98029(16) -0.04264(11) 0.0434(5) Uani 1 1 d .
C1 C 0.09630(18) 0.5975(2) -0.04305(15) 0.0471(6) Uani 1 1 d .
C2 C 0.1186(3) 0.5485(2) 0.0197(2) 0.0776(10) Uani 1 1 d .
H2 H 0.1380 0.6008 0.0582 0.093 Uiso 1 1 calc R
C3 C 0.1126(3) 0.4225(3) 0.0264(2) 0.0945(12) Uani 1 1 d .
H3 H 0.1280 0.3911 0.0693 0.113 Uiso 1 1 calc R
C4 C 0.0844(3) 0.3446(3) -0.0289(3) 0.0831(11) Uani 1 1 d .
H4 H 0.0793 0.2601 -0.0245 0.100 Uiso 1 1 calc R
C5 C 0.0636(2) 0.3905(3) -0.0911(2) 0.0758(10) Uani 1 1 d .
H5 H 0.0451 0.3369 -0.1289 0.091 Uiso 1 1 calc R
C6 C 0.0699(2) 0.5170(2) -0.09867(17) 0.0606(7) Uani 1 1 d .
H6 H 0.0563 0.5474 -0.1411 0.073 Uiso 1 1 calc R
C7 C -0.1321(2) 0.9836(2) -0.27142(14) 0.0493(6) Uani 1 1 d .
C8 C -0.2121(2) 0.9335(3) -0.33918(15) 0.0635(8) Uani 1 1 d .
H8 H -0.2216 0.8483 -0.3437 0.076 Uiso 1 1 calc R
C9 C -0.2781(2) 1.0082(3) -0.40027(16) 0.0797(10) Uani 1 1 d .
H9 H -0.3314 0.9729 -0.4455 0.096 Uiso 1 1 calc R
C10 C -0.2652(3) 1.1342(3) -0.39451(18) 0.0784(10) Uani 1 1 d .
H10 H -0.3098 1.1843 -0.4357 0.094 Uiso 1 1 calc R
C11 C -0.1867(3) 1.1857(3) -0.32803(18) 0.0772(9) Uani 1 1 d .
H11 H -0.1774 1.2710 -0.3242 0.093 Uiso 1 1 calc R
C12 C -0.1214(2) 1.1120(2) -0.26673(16) 0.0645(8) Uani 1 1 d .
H12 H -0.0693 1.1482 -0.2215 0.077 Uiso 1 1 calc R
C13 C 0.17686(18) 0.8093(2) 0.01701(13) 0.0422(6) Uani 1 1 d .
H13 H 0.2224 0.7479 0.0553 0.051 Uiso 1 1 calc R
C14 C 0.09815(18) 0.7327(2) -0.05224(14) 0.0430(6) Uani 1 1 d .
C15 C 0.03344(18) 0.7908(2) -0.11718(14) 0.0446(6) Uani 1 1 d .
C16 C 0.02307(18) 0.9208(2) -0.13564(13) 0.0422(6) Uani 1 1 d .
C17 C 0.09343(18) 1.0199(2) -0.08382(14) 0.0444(6) Uani 1 1 d .
H17A H 0.0800 1.0947 -0.1115 0.053 Uiso 1 1 calc R
H17B H 0.0833 1.0379 -0.0490 0.053 Uiso 1 1 calc R
C18 C 0.24370(18) 0.88692(19) 0.01051(13) 0.0396(5) Uani 1 1 d .
C19 C -0.0608(2) 0.7642(2) -0.19799(14) 0.0530(7) Uani 1 1 d .
H19A H -0.1176 0.7324 -0.2040 0.064 Uiso 1 1 calc R
H19B H -0.0486 0.7162 -0.2260 0.064 Uiso 1 1 calc R
C20 C -0.06163(18) 0.9054(2) -0.20734(13) 0.0451(6) Uani 1 1 d .
C21 C 0.6748(2) 0.8991(3) 0.19286(18) 0.0707(9) Uani 1 1 d .
H21 H 0.7186 0.8844 0.1840 0.085 Uiso 1 1 calc R
C22 C 0.5877(2) 0.8324(3) 0.15448(15) 0.0605(7) Uani 1 1 d .
H22 H 0.5718 0.7744 0.1193 0.073 Uiso 1 1 calc R
C23 C 0.52422(19) 0.8521(2) 0.16850(14) 0.0512(6) Uani 1 1 d .
C24 C 0.5478(2) 0.9380(3) 0.22021(17) 0.0701(8) Uani 1 1 d .
H24 H 0.5046 0.9513 0.2297 0.084 Uiso 1 1 calc R
C25 C 0.6360(3) 1.0046(3) 0.25813(19) 0.0813(10) Uani 1 1 d .
H25 H 0.6523 1.0620 0.2937 0.098 Uiso 1 1 calc R
C26 C 0.6995(2) 0.9873(3) 0.24407(18) 0.0735(9) Uani 1 1 d .
C27 C 0.7947(3) 1.0629(4) 0.2832(2) 0.1215(16) Uani 1 1 d .
H27A H 0.7839 1.1444 0.2928 0.182 Uiso 1 1 calc R
H27B H 0.8120 1.0683 0.2522 0.182 Uiso 1 1 calc R
H27C H 0.8484 1.0237 0.3292 0.182 Uiso 1 1 calc R
C28 C 0.4549(2) 1.1182(2) 0.04241(17) 0.0630(8) Uani 1 1 d .
H28 H 0.4736 1.0504 0.0296 0.076 Uiso 1 1 calc R
C29 C 0.35583(18) 1.1371(2) 0.00781(14) 0.0442(6) Uani 1 1 d .
C30 C 0.3294(2) 1.2366(3) 0.02761(19) 0.0709(9) Uani 1 1 d .
H30 H 0.2622 1.2508 0.0041 0.085 Uiso 1 1 calc R
C31 C 0.4026(3) 1.3157(3) 0.08257(19) 0.0780(9) Uani 1 1 d .
H31 H 0.3843 1.3818 0.0966 0.094 Uiso 1 1 calc R
C32 C 0.5022(2) 1.2989(3) 0.11700(16) 0.0612(7) Uani 1 1 d .
C33 C 0.5271(2) 1.1993(3) 0.09607(19) 0.0709(9) Uani 1 1 d .
H33 H 0.5940 1.1863 0.1185 0.085 Uiso 1 1 calc R
C34 C 0.5813(3) 1.3874(3) 0.1765(2) 0.0927(11) Uani 1 1 d .
H34A H 0.6045 1.3604 0.2239 0.139 Uiso 1 1 calc R
H34B H 0.5530 1.4687 0.1661 0.139 Uiso 1 1 calc R
H34C H 0.6367 1.3893 0.1771 0.139 Uiso 1 1 calc R
C35 C 0.1382(2) 0.8824(2) 0.04848(14) 0.0487(6) Uani 1 1 d .
C77 C 0.1828(3) 1.0486(3) 0.13138(18) 0.0758(9) Uani 1 1 d .
H77A H 0.1839 0.9976 0.1655 0.091 Uiso 1 1 calc R
H77B H 0.1177 1.0883 0.0974 0.091 Uiso 1 1 calc R
C78 C 0.2639(3) 1.1427(3) 0.1727(2) 0.0999(12) Uani 1 1 d .
H78A H 0.3279 1.1021 0.2057 0.150 Uiso 1 1 calc R
H78B H 0.2546 1.1940 0.2008 0.150 Uiso 1 1 calc R
H78C H 0.2616 1.1929 0.1382 0.150 Uiso 1 1 calc R

loop_
_atom_site_aniso_label
_atom_site_aniso_U_11
_atom_site_aniso_U_22
_atom_site_aniso_U_33
_atom_site_aniso_U_23
_atom_site_aniso_U_13
_atom_site_aniso_U_12
S1 0.0599(4) 0.0340(3) 0.0493(4) 0.0017(3) 0.0359(3) -0.0055(3)
S3 0.0516(4) 0.0493(4) 0.0609(5) 0.0156(3) 0.0236(4) 0.0009(3)
O1 0.0906(17) 0.0430(12) 0.0952(17) -0.0015(12) 0.0246(14) 0.0127(11)
O2 0.0609(13) 0.129(2) 0.0676(13) 0.0425(13) 0.0325(12) -0.0110(13)
O3 0.0814(15) 0.0747(14) 0.1056(17) -0.0188(12) 0.0734(14) -0.0213(12)
O5 0.0706(13) 0.0536(11) 0.0553(11) 0.0138(9) 0.0353(10) -0.0051(10)
O6 0.0876(14) 0.0439(10) 0.0722(12) -0.0106(9) 0.0608(12) -0.0083(10)
O13 0.0665(12) 0.0550(11) 0.0679(12) -0.0223(9) 0.0465(11) -0.0152(9)
N1 0.0458(13) 0.0415(12) 0.0527(13) 0.0079(9) 0.0288(11) -0.0008(9)
N2 0.0442(12) 0.0300(10) 0.0470(11) 0.0046(8) 0.0257(10) -0.0035(8)
C1 0.0443(14) 0.0260(12) 0.0658(16) 0.0025(11) 0.0335(13) -0.0012(10)
C2 0.120(3) 0.0357(15) 0.097(2) 0.0094(15) 0.079(2) 0.0020(16)
C3 0.151(4) 0.0375(17) 0.142(3) 0.026(2) 0.116(3) 0.014(2)
C4 0.093(2) 0.0284(15) 0.155(4) 0.010(2) 0.093(3) 0.0027(16)
C5 0.070(2) 0.0301(15) 0.110(3) -0.0139(16) 0.051(2) -0.0029(13)
C6 0.0594(18) 0.0337(14) 0.0756(19) -0.0046(13) 0.0382(16) -0.0020(12)
C7 0.0537(16) 0.0421(14) 0.0499(15) 0.0008(11) 0.0327(14) 0.0061(12)
C8 0.0644(19) 0.0515(17) 0.0547(17) -0.0033(13) 0.0298(16) 0.0063(14)
C9 0.068(2) 0.087(2) 0.0444(17) -0.0005(16) 0.0183(16) 0.0143(18)
C10 0.089(2) 0.071(2) 0.063(2) 0.0209(17) 0.044(2) 0.0318(19)
C11 0.097(3) 0.0496(17) 0.072(2) 0.0172(16) 0.049(2) 0.0200(17)
C12 0.074(2) 0.0434(16) 0.0569(17) 0.0038(13) 0.0341(16) 0.0059(14)
C13 0.0461(14) 0.0304(12) 0.0457(13) 0.0033(10) 0.0279(12) -0.0026(10)
C14 0.0468(14) 0.0270(12) 0.0544(15) -0.0020(10) 0.0325(13) -0.0053(10)
C15 0.0465(14) 0.0302(12) 0.0504(14) -0.0032(11) 0.0285(13) -0.0030(10)
C16 0.0466(14) 0.0273(12) 0.0492(14) 0.0006(10) 0.0295(13) 0.0012(10)
C17 0.0470(14) 0.0270(12) 0.0500(14) 0.0016(10) 0.0275(13) 0.0002(10)
C18 0.0457(15) 0.0264(11) 0.0417(13) -0.0028(9) 0.0261(12) -0.0042(10)
C19 0.0554(16) 0.0346(13) 0.0543(16) -0.0043(11) 0.0291(14) -0.0036(12)
C20 0.0488(15) 0.0327(12) 0.0498(15) -0.0004(11) 0.0303(13) -0.0005(11)
C21 0.0566(19) 0.098(2) 0.068(2) 0.0258(19) 0.0446(18) 0.0175(18)
C22 0.0590(19) 0.0689(19) 0.0525(16) 0.0108(14) 0.0357(15) 0.0158(15)
C23 0.0430(15) 0.0546(16) 0.0476(15) 0.0072(12) 0.0258(13) 0.0070(12)
C24 0.0608(19) 0.087(2) 0.073(2) -0.0139(18) 0.0481(18) -0.0026(17)
C25 0.071(2) 0.091(2) 0.070(2) -0.0245(18) 0.040(2) -0.0180(19)
C26 0.0504(19) 0.090(2) 0.065(2) 0.0152(18) 0.0303(17) -0.0057(17)
C27 0.079(3) 0.146(4) 0.104(3) 0.012(3) 0.043(2) -0.038(3)
C28 0.0619(19) 0.0438(15) 0.091(2) -0.0120(15) 0.0531(18) -0.0026(13)
C29 0.0508(15) 0.0304(12) 0.0569(15) 0.0017(11) 0.0374(13) -0.0022(11)
C30 0.0520(17) 0.0609(18) 0.094(2) -0.0227(17) 0.0452(18) -0.0047(14)
C31 0.072(2) 0.0614(19) 0.098(2) -0.0310(18) 0.054(2) -0.0108(16)
C32 0.0610(19) 0.0518(17) 0.0666(18) -0.0062(14) 0.0396(16) -0.0134(14)
C33 0.0494(17) 0.0634(19) 0.095(2) -0.0104(17) 0.0445(18) -0.0080(15)
C34 0.084(2) 0.083(2) 0.092(2) -0.031(2) 0.049(2) -0.034(2)
C35 0.0537(16) 0.0422(14) 0.0519(15) 0.0009(11) 0.0350(14) -0.0046(12)
C77 0.083(2) 0.079(2) 0.068(2) -0.0184(17) 0.0506(19) 0.0046(18)
C78 0.108(3) 0.069(2) 0.093(3) -0.033(2) 0.052(2) -0.002(2)

loop_
_atom_type_symbol
_atom_type_description
_atom_type_scat_dispersion_real
_atom_type_scat_dispersion_imag
_atom_type_scat_source
C C 0.0033 0.0016 'International Tables Vol C Tables 4.2.6.8 and 6.1.1.4'
H H 0.0000 0.0000 'International Tables Vol C Tables 4.2.6.8 and 6.1.1.4'
N N 0.0061 0.0033 'International Tables Vol C Tables 4.2.6.8 and 6.1.1.4'
O O 0.0106 0.0060 'International Tables Vol C Tables 4.2.6.8 and 6.1.1.4'
S S 0.1246 0.1234 'International Tables Vol C Tables 4.2.6.8 and 6.1.1.4'

loop_
_geom_angle_atom_site_label_1
_geom_angle_atom_site_label_2
_geom_angle_atom_site_label_3
_geom_angle
O6 S1 O5 118.44(12)
O6 S1 N2 109.28(10)
O5 S1 N2 103.43(11)
O6 S1 C29 110.41(12)
O5 S1 C29 108.17(11)
N2 S1 C29 106.30(11)
O1 S3 O2 118.24(16)
O1 S3 N1 108.02(13)
O2 S3 N1 112.54(13)
O1 S3 C23 109.64(15)
O2 S3 C23 107.93(14)
N1 S3 C23 98.67(11)
C35 O13 C77 118.5(2)
C18 N1 S3 125.57(17)
C18 N2 C17 122.22(19)
C18 N2 S1 119.67(16)
C17 N2 S1 117.93(15)
C2 C1 C6 118.2(2)
C2 C1 C14 121.4(2)
C6 C1 C14 120.4(2)
C1 C2 C3 120.9(3)
C1 C2 H2 119.6
C3 C2 H2 119.6
C4 C3 C2 120.6(3)
C4 C3 H3 119.7
C2 C3 H3 119.7
C3 C4 C5 119.7(3)
C3 C4 H4 120.2
C5 C4 H4 120.2
C4 C5 C6 120.6(3)
C4 C5 H5 119.7
C6 C5 H5 119.7
C1 C6 C5 120.0(3)
C1 C6 H6 120.0
C5 C6 H6 120.0
C8 C7 C12 117.7(2)
C8 C7 C20 121.2(2)
C12 C7 C20 121.1(2)
C9 C8 C7 121.0(3)
C9 C8 H8 119.5
C7 C8 H8 119.5
C10 C9 C8 120.3(3)
C10 C9 H9 119.9
C8 C9 H9 119.9
C11 C10 C9 119.7(3)
C11 C10 H10 120.1
C9 C10 H10 120.1
C10 C11 C12 120.3(3)
C10 C11 H11 119.9
C12 C11 H11 119.9
C11 C12 C7 121.0(3)
C11 C12 H12 119.5
C7 C12 H12 119.5
C35 C13 C18 112.31(19)
C35 C13 C14 115.6(2)
C18 C13 C14 113.84(19)
C35 C13 H13 104.5
C18 C13 H13 104.5
C14 C13 H13 104.5
C15 C14 C1 123.4(2)
C15 C14 C13 118.71(19)
C1 C14 C13 117.8(2)
C14 C15 C16 130.6(2)
C14 C15 C19 140.2(2)
C16 C15 C19 89.01(18)
C20 C16 C15 94.59(19)
C20 C16 C17 140.2(2)
C15 C16 C17 125.2(2)
N2 C17 C16 110.13(18)
N2 C17 H17A 109.6
C16 C17 H17A 109.6
N2 C17 H17B 109.6
C16 C17 H17B 109.6
H17A C17 H17B 108.1
N1 C18 N2 116.0(2)
N1 C18 C13 125.8(2)
N2 C18 C13 118.2(2)
C15 C19 C20 84.04(18)
C15 C19 H19A 114.6
C20 C19 H19A 114.6
C15 C19 H19B 114.6
C20 C19 H19B 114.6
H19A C19 H19B 111.7
C16 C20 C7 137.2(2)
C16 C20 C19 92.33(19)
C7 C20 C19 130.5(2)
C22 C21 C26 121.8(3)
C22 C21 H21 119.1
C26 C21 H21 119.1
C21 C22 C23 119.2(3)
C21 C22 H22 120.4
C23 C22 H22 120.4
C22 C23 C24 120.2(3)
C22 C23 S3 119.7(2)
C24 C23 S3 120.0(2)
C23 C24 C25 119.7(3)
C23 C24 H24 120.1
C25 C24 H24 120.1
C26 C25 C24 120.8(3)
C26 C25 H25 119.6
C24 C25 H25 119.6
C25 C26 C21 118.3(3)
C25 C26 C27 121.5(4)
C21 C26 C27 120.2(4)
C26 C27 H27A 109.5
C26 C27 H27B 109.5
H27A C27 H27B 109.5
C26 C27 H27C 109.5
H27A C27 H27C 109.5
H27B C27 H27C 109.5
C29 C28 C33 120.2(3)
C29 C28 H28 119.9
C33 C28 H28 119.9
C30 C29 C28 119.4(2)
C30 C29 S1 119.7(2)
C28 C29 S1 120.64(19)
C29 C30 C31 119.8(3)
C29 C30 H30 120.1
C31 C30 H30 120.1
C32 C31 C30 121.4(3)
C32 C31 H31 119.3
C30 C31 H31 119.3
C33 C32 C31 117.9(3)
C33 C32 C34 121.4(3)
C31 C32 C34 120.7(3)
C32 C33 C28 121.2(3)
C32 C33 H33 119.4
C28 C33 H33 119.4
C32 C34 H34A 109.5
C32 C34 H34B 109.5
H34A C34 H34B 109.5
C32 C34 H34C 109.5
H34A C34 H34C 109.5
H34B C34 H34C 109.5
O3 C35 O13 124.6(2)
O3 C35 C13 125.6(2)
O13 C35 C13 109.8(2)
O13 C77 C78 106.8(3)
O13 C77 H77A 110.4
C78 C77 H77A 110.4
O13 C77 H77B 110.4
C78 C77 H77B 110.4
H77A C77 H77B 108.6
C77 C78 H78A 109.5
C77 C78 H78B 109.5
H78A C78 H78B 109.5
C77 C78 H78C 109.5
H78A C78 H78C 109.5
H78B C78 H78C 109.5

loop_
_geom_bond_atom_site_label_1
_geom_bond_atom_site_label_2
_geom_bond_distance
S1 O6 1.4163(19)
S1 O5 1.4309(19)
S1 N2 1.693(2)
S1 C29 1.749(3)
S3 O1 1.425(2)
S3 O2 1.431(2)
S3 N1 1.644(2)
S3 C23 1.755(3)
O3 C35 1.187(3)
O13 C35 1.329(3)
O13 C77 1.449(3)
N1 C18 1.281(3)
N2 C18 1.392(3)
N2 C17 1.484(3)
C1 C2 1.376(4)
C1 C6 1.385(4)
C1 C14 1.482(3)
C2 C3 1.384(4)
C2 H2 0.9300
C3 C4 1.354(5)
C3 H3 0.9300
C4 C5 1.363(5)
C4 H4 0.9300
C5 C6 1.393(4)
C5 H5 0.9300
C6 H6 0.9300
C7 C8 1.382(4)
C7 C12 1.396(4)
C7 C20 1.452(3)
C8 C9 1.382(4)
C8 H8 0.9300
C9 C10 1.374(5)
C9 H9 0.9300
C10 C11 1.367(5)
C10 H10 0.9300
C11 C12 1.377(4)
C11 H11 0.9300
C12 H12 0.9300
C13 C35 1.516(3)
C13 C18 1.527(3)
C13 C14 1.530(3)
C13 H13 0.9800
C14 C15 1.335(3)
C15 C16 1.448(3)
C15 C19 1.539(3)
C16 C20 1.357(3)
C16 C17 1.486(3)
C17 H17A 0.9700
C17 H17B 0.9700
C19 C20 1.541(3)
C19 H19A 0.9700
C19 H19B 0.9700
C21 C22 1.368(4)
C21 C26 1.374(5)
C21 H21 0.9300
C22 C23 1.368(4)
C22 H22 0.9300
C23 C24 1.370(4)
C24 C25 1.381(4)
C24 H24 0.9300
C25 C26 1.365(5)
C25 H25 0.9300
C26 C27 1.516(5)
C27 H27A 0.9600
C27 H27B 0.9600
C27 H27C 0.9600
C28 C29 1.370(4)
C28 C33 1.377(4)
C28 H28 0.9300
C29 C30 1.370(3)
C30 C31 1.379(4)
C30 H30 0.9300
C31 C32 1.374(4)
C31 H31 0.9300
C32 C33 1.370(4)
C32 C34 1.512(4)
C33 H33 0.9300
C34 H34A 0.9600
C34 H34B 0.9600
C34 H34C 0.9600
C77 C78 1.484(5)
C77 H77A 0.9700
C77 H77B 0.9700
C78 H78A 0.9600
C78 H78B 0.9600
C78 H78C 0.9600
